data_1552718
loop_
_publ_author_name
'Cai, Kang'
'Shi, Yi'
'Cao, Changsu'
'Vemuri, Suneal'
'Cui, Binbin'
'Shen, Dengke'
'Wu, Huang'
'Zhang, Long'
'Qiu, Yunyan'
'Chen, Hongliang'
'Jiao, Yang'
'Stern, Charlotte L.'
'Alsubaie, Fehaid M.'
'Xiao, Hai'
'Li, Jun'
'Stoddart, J. Fraser'

_publ_section_title
;
 Tuning radical interactions in trisradical tricationic complexes by
 varying host-cavity sizes.
;
_journal_issue 1
_journal_name_full 'Chemical science'
_journal_page_first 107
_journal_page_last 112
_journal_paper_doi 10.1039/c9sc04860j
_journal_volume 11
_journal_year 2020
_chemical_formula_moiety 'C35 H31 N5, 4(F6 P)'
_chemical_formula_sum 'C35 H31 F24 N5 P4'
_chemical_formula_weight 1101.53
_space_group_crystal_system triclinic
_space_group_IT_number 2
_space_group_name_Hall '-P 1'
_space_group_name_H-M_alt 'P -1'
_atom_sites_solution_hydrogens geom
_atom_sites_solution_primary dual
_audit_creation_date 2017-09-20
_audit_creation_method
;
Olex2 1.2
(compiled 2017.08.10 svn.r3458 for OlexSys, GUI svn.r5381)
;
_audit_update_record
;
2019-09-24 deposited with the CCDC.	2019-11-01 downloaded from the CCDC.
;
_cell_angle_alpha 75.157(10)
_cell_angle_beta 86.061(11)
_cell_angle_gamma 86.580(9)
_cell_formula_units_Z 4
_cell_length_a 11.2904(11)
_cell_length_b 16.9439(18)
_cell_length_c 24.966(3)
_cell_measurement_reflns_used 4665
_cell_measurement_temperature 99.98
_cell_measurement_theta_max 64.6830
_cell_measurement_theta_min 2.7680
_cell_volume 4601.4(9)
_computing_cell_refinement 'CrysAlisPro 1.171.38.46 (Rigaku OD, 2015)'
_computing_data_collection 'APEX2 V2014.11-0 (Bruker, 2014)'
_computing_data_reduction 'CrysAlisPro 1.171.38.46 (Rigaku OD, 2015)'
_computing_molecular_graphics 'Olex2 (Dolomanov et al., 2009)'
_computing_publication_material 'Olex2 (Dolomanov et al., 2009)'
_computing_structure_refinement 'ShelXL (Sheldrick, 2015)'
_computing_structure_solution 'ShelXT (Sheldrick, 2015)'
_diffrn_ambient_temperature 99.98
_diffrn_detector 'CCD plate'
_diffrn_detector_area_resol_mean 8
_diffrn_measured_fraction_theta_full 0.982
_diffrn_measured_fraction_theta_max 0.982
_diffrn_measurement_details
;
List of Runs (angles in degrees, time in seconds):

  # Type    Start    End  Width  t~exp~   \w     \q     \k     \f   Frames
#--------------------------------------------------------------------------
  1  \f   -360.00   9.50   0.50   30.00 -55.02 -97.50  33.00    --   739
  2  \f   -328.39   9.11   0.50   30.00-152.20 -97.50-164.56    --   675
  3  \f     20.88 270.38   0.50   29.99 163.25  90.00 105.51    --   499
  4  \f    114.12 287.62   0.50   10.00  13.41 -35.00  58.00    --   347
  5  \f    182.41 312.91   0.50   29.99-113.97 -87.50-107.00    --   261
  6  \f    155.10 295.60   0.50   29.99-150.75 -97.50-119.51    --   281
  7  \w    -73.97  -4.47   0.50   10.00    --  -52.50  78.01-127.50  139
  8  \f      7.42 129.92   0.50   10.00  52.90  27.50-129.52    --   245
  9  \w   -126.86 -18.36   0.50   30.00    --  -90.00 143.03  64.98  217
 10  \w    180.33 272.83   0.50   30.00    --  -95.00-109.52  80.02  185
 11  \w     70.50 105.50   0.50   10.00    --   20.00 133.01 169.99   70
 12  \w    246.92 280.92   0.50   10.00    --  -52.50-104.50-172.50   68
 13  \w   -123.60 -20.10   0.50   30.00    --  -97.50 140.52-157.52  207
 14  \w   -108.99  -7.49   0.50   30.00    --  -92.50 100.50 120.00  203
 15  \w    109.76 145.76   0.50   30.00    --   87.50-169.60 107.58   72
 16  \w    224.43 265.43   0.50   30.00    -- -100.00 -52.01  15.00   82
 17  \w    247.00 285.50   0.50   30.00    --  -92.50-119.51  10.01   77
 18  \w    236.01 345.51   0.50   30.00    -- -100.00  25.50 -90.01  219
 19  \f     18.91 117.91   0.50   10.00  43.34 -40.00-174.63    --   198
 20  \w    218.63 258.63   0.50   30.00    --  -92.50 -52.01 122.50   80
 21  \w     55.88  97.38   0.50   30.00    --   90.00 -32.00  87.50   83
;
_diffrn_measurement_device 'abstract diffractometer'
_diffrn_measurement_device_type 'Bruker Kappa APEX CCD area detector'
_diffrn_measurement_method '\w and \f scans'
_diffrn_orient_matrix_type 'CrysAlisPro convention (1999,Acta A55,543-557)'
_diffrn_orient_matrix_UB_11 0.0273204000
_diffrn_orient_matrix_UB_12 -0.0011751000
_diffrn_orient_matrix_UB_13 -0.0611086000
_diffrn_orient_matrix_UB_21 0.0841168000
_diffrn_orient_matrix_UB_22 -0.0757481000
_diffrn_orient_matrix_UB_23 0.0184631000
_diffrn_orient_matrix_UB_31 -0.1045001000
_diffrn_orient_matrix_UB_32 -0.0559018000
_diffrn_orient_matrix_UB_33 0.0035222000
_diffrn_radiation_monochromator 'MX optics'
_diffrn_radiation_probe x-ray
_diffrn_radiation_type CuK\a
_diffrn_radiation_wavelength 1.54184
_diffrn_reflns_av_R_equivalents 0.1817
_diffrn_reflns_av_unetI/netI 0.1636
_diffrn_reflns_Laue_measured_fraction_full 0.982
_diffrn_reflns_Laue_measured_fraction_max 0.982
_diffrn_reflns_limit_h_max 9
_diffrn_reflns_limit_h_min -12
_diffrn_reflns_limit_k_max 17
_diffrn_reflns_limit_k_min -19
_diffrn_reflns_limit_l_max 28
_diffrn_reflns_limit_l_min -28
_diffrn_reflns_number 34289
_diffrn_reflns_point_group_measured_fraction_full 0.982
_diffrn_reflns_point_group_measured_fraction_max 0.982
_diffrn_reflns_theta_full 60.000
_diffrn_reflns_theta_max 60.000
_diffrn_reflns_theta_min 1.833
_diffrn_source 'fine-focus sealed X-ray tube'
_diffrn_source_type 'Enhance (Cu) X-ray Source'
_exptl_absorpt_coefficient_mu 2.739
_exptl_absorpt_correction_T_max 1.00000
_exptl_absorpt_correction_T_min 0.50753
_exptl_absorpt_correction_type multi-scan
_exptl_absorpt_process_details
;
CrysAlisPro 1.171.38.46 (Rigaku Oxford Diffraction, 2015)
Empirical absorption correction using spherical harmonics,
 implemented in SCALE3 ABSPACK scaling algorithm.
;
_exptl_crystal_colour 'clear colourless'
_exptl_crystal_colour_lustre clear
_exptl_crystal_colour_primary colourless
_exptl_crystal_density_diffrn 1.590
_exptl_crystal_description plate
_exptl_crystal_F_000 2208
_exptl_crystal_recrystallization_method 'The material was recrystallised from --- by as supplied'
_exptl_crystal_size_max 0.305
_exptl_crystal_size_mid 0.117
_exptl_crystal_size_min 0.026
_refine_diff_density_max 0.783
_refine_diff_density_min -0.947
_refine_diff_density_rms 0.151
_refine_ls_extinction_method none
_refine_ls_goodness_of_fit_ref 1.535
_refine_ls_hydrogen_treatment constr
_refine_ls_matrix_type full
_refine_ls_number_parameters 1276
_refine_ls_number_reflns 13418
_refine_ls_number_restraints 1402
_refine_ls_restrained_S_all 1.476
_refine_ls_R_factor_all 0.3412
_refine_ls_R_factor_gt 0.2375
_refine_ls_shift/su_max 0.002
_refine_ls_shift/su_mean 0.000
_refine_ls_structure_factor_coef Fsqd
_refine_ls_weighting_details 'w=1/[\s^2^(Fo^2^)+(0.2000P)^2^] where P=(Fo^2^+2Fc^2^)/3'
_refine_ls_weighting_scheme calc
_refine_ls_wR_factor_gt 0.5158
_refine_ls_wR_factor_ref 0.6050
_reflns_Friedel_coverage 0.000
_reflns_number_gt 4387
_reflns_number_total 13418
_reflns_threshold_expression 'I > 2\s(I)'
_cod_data_source_file c9sc04860j2.cif
_cod_data_source_block cx1045
_cod_depositor_comments
;Adding full bibliography for 1552713--1552722.cif.

 Adding full bibliography for 1552713--1552722.cif.
;
_cod_original_cell_volume 4601.5(8)
_cod_database_code 1552718
_shelx_shelxl_version_number 2017/1
_shelx_space_group_comment
;
The symmetry employed for this shelxl refinement is uniquely defined
by the following loop, which should always be used as a source of
symmetry information in preference to the above space-group names.
They are only intended as comments.
;
_shelx_estimated_absorpt_t_max 0.932
_shelx_estimated_absorpt_t_min 0.489
_reflns_odcompleteness_completeness 91.11
_reflns_odcompleteness_iscentric 1
_reflns_odcompleteness_theta 68.36
_olex2_refinement_description
;
1. Fixed Uiso
 At 1.2 times of:
  All C(H) groups, All C(H,H) groups
2. Restrained distances
 F33-F32 \\sim F33-F34 \\sim F33-F36 \\sim F32-F35 \\sim F32-F34 \\sim F32-F36
\\sim F35-F34 \\sim F35-F36
 with sigma of 0.04
 P6-F33 \\sim P6-F32 \\sim P6-F35 \\sim P6-F31 \\sim P6-F34 \\sim P6-F36
 with sigma of 0.02
 F30-F26 \\sim F30-F25 \\sim F30-F29 \\sim F28-F26 \\sim F28-F25 \\sim F28-F29
\\sim F27-F26 \\sim F27-F25
 \\sim F25-F29
 with sigma of 0.02
 P5-F30 \\sim P5-F28 \\sim P5-F27 \\sim P5-F26 \\sim P5-F25 \\sim P5-F29
 with sigma of 0.01
 F22-F23 \\sim F22-F20 \\sim F22-F19 \\sim F22-F21 \\sim F24-F23 \\sim F24-F20
\\sim F24-F19 \\sim F24-F21
 \\sim F23-F20 \\sim F23-F19 \\sim F20-F21 \\sim F19-F21
 with sigma of 0.02
 P4-F22 \\sim P4-F24 \\sim P4-F23 \\sim P4-F20 \\sim P4-F19 \\sim P4-F21
 with sigma of 0.01
3. Rigid body (RIGU) restrains
 All non-hydrogen atoms
 with sigma for 1-2 distances of 0.004 and sigma for 1-3 distances of 0.004
4. Others
 Fixed Sof: P4(0.5) F19(0.5) F20(0.5) F21(0.5) F22(0.5) F23(0.5) F24(0.5)
 P6(0.5) F31(0.5) F32(0.5) F33(0.5) F34(0.5) F35(0.5) F36(0.5)
5.a Secondary CH2 refined with riding coordinates:
 C1(H1A,H1B), C12(H12A,H12B), C18(H18A,H18B), C29(H29A,H29B), C1A(H1AA,H1AB),
 C12A(H12C,H12D), C18A(H18C,H18D), C29A(H29C,H29D)
5.b Aromatic/amide H refined with riding coordinates:
 C2(H2), C3(H3), C5(H5), C6(H6), C8(H8), C9(H9), C10(H10), C11(H11), C14(H14),
 C15(H15), C16(H16), C19(H19), C20(H20), C22(H22), C23(H23), C25(H25), C26(H26),
  C27(H27), C28(H28), C34(H34), C35(H35), C31(H31), C32(H32), C2A(H2A),
 C3A(H3A), C5A(H5A), C6A(H6A), C8A(H8A), C9A(H9A), C10A(H10A), C11A(H11A),
 C14A(H14A), C15A(H15A), C16A(H16A), C19A(H19A), C20A(H20A), C22A(H22A),
 C23A(H23A), C25A(H25A), C26A(H26A), C27A(H27A), C28A(H28A), C31A(H31A),
 C32A(H32A), C34A(H34A), C35A(H35A)
5.c Fitted hexagon refined as free rotating group:
 C33(C34,C35,C30,C31,C32)
;
_smtbx_masks_special_details
;
The solvent masking procedure as implemented in Olex2 was used to remove the
electronic contribution of solvent molecules from the refinement.  As the exact
solvent content is not known, only the atoms used in the refinement model are
reported in the formula here.

Total solvent accessible volume / cell = 319.1 Ang^3^ [6.9%]
Total electron count / cell = 117.5
;
_olex2_date_sample_data_collection 2017-09-22
_olex2_date_sample_submission 2017-08-07
_olex2_diffrn_ambient_temperature_device 'Oxford Cryosystems'
_olex2_exptl_crystal_mounting_method 'The crystal was mounted on a glass fibre in Paratone oil'
_olex2_submission_original_sample_id cx1045
_olex2_submission_special_instructions 'No special instructions were received'
_oxdiff_exptl_absorpt_empirical_details
;
Empirical correction (ABSPACK) includes:
- Absorption correction using spherical harmonics
- Frame scaling
- Detector area scaling
;
_oxdiff_exptl_absorpt_empirical_full_max 2.277
_oxdiff_exptl_absorpt_empirical_full_min 0.377

loop_
_space_group_symop_operation_xyz
'x, y, z'
'-x, -y, -z'

loop_
_atom_site_label
_atom_site_type_symbol
_atom_site_fract_x
_atom_site_fract_y
_atom_site_fract_z
_atom_site_U_iso_or_equiv
_atom_site_adp_type
_atom_site_occupancy
_atom_site_site_symmetry_order
_atom_site_calc_flag
_atom_site_refinement_flags_posn
_atom_site_refinement_flags_adp
_atom_site_refinement_flags_occupancy
N1 N 0.9564(13) 0.9959(12) 0.3969(9) 0.119(6) Uani 1 1 d . U .
N2 N 1.3579(12) 1.0733(11) 0.1698(10) 0.112(5) Uani 1 1 d . U .
N3 N 1.3766(11) 0.9880(10) 0.0772(8) 0.104(6) Uani 1 1 d . U .
N4 N 1.1946(13) 0.8708(10) 0.0783(8) 0.103(5) Uani 1 1 d . U .
N5 N 0.7709(15) 0.7462(12) 0.2940(11) 0.124(6) Uani 1 1 d . U .
C1 C 0.8619(19) 0.9679(17) 0.4412(12) 0.149(9) Uani 1 1 d . U .
H1A H 0.807915 1.014590 0.445009 0.179 Uiso 1 1 calc R . .
H1B H 0.897965 0.944110 0.477166 0.179 Uiso 1 1 calc R . .
C2 C 1.053(2) 0.9445(14) 0.3991(13) 0.135(9) Uani 1 1 d . U .
H2 H 1.064413 0.898627 0.429774 0.162 Uiso 1 1 calc R . .
C3 C 1.1391(19) 0.9631(16) 0.3519(14) 0.149(10) Uani 1 1 d . U .
H3 H 1.209330 0.929397 0.351784 0.179 Uiso 1 1 calc R . .
C4 C 1.1206(17) 1.0267(14) 0.3091(12) 0.113(6) Uani 1 1 d . U .
C5 C 1.0182(16) 1.0792(13) 0.3077(10) 0.101(6) Uani 1 1 d . U .
H5 H 1.004361 1.125237 0.277394 0.121 Uiso 1 1 calc R . .
C6 C 0.9384(18) 1.0585(15) 0.3541(12) 0.131(8) Uani 1 1 d . U .
H6 H 0.867470 1.091470 0.354743 0.157 Uiso 1 1 calc R . .
C7 C 1.2078(14) 1.0438(11) 0.2589(11) 0.102(5) Uani 1 1 d . U .
C8 C 1.3263(15) 1.0301(12) 0.2628(12) 0.112(6) Uani 1 1 d . U .
H8 H 1.356838 1.007082 0.298243 0.135 Uiso 1 1 calc R . .
C9 C 1.4060(16) 1.0488(14) 0.2159(12) 0.125(7) Uani 1 1 d . U .
H9 H 1.489766 1.043540 0.218581 0.150 Uiso 1 1 calc R . .
C10 C 1.2381(13) 1.0849(9) 0.1616(10) 0.091(5) Uani 1 1 d . U .
H10 H 1.208649 1.104867 0.125674 0.109 Uiso 1 1 calc R . .
C11 C 1.1627(15) 1.0657(13) 0.2093(11) 0.113(6) Uani 1 1 d . U .
H11 H 1.079121 1.068152 0.206226 0.135 Uiso 1 1 calc R . .
C12 C 1.4426(15) 1.0913(12) 0.1182(10) 0.114(6) Uani 1 1 d . U .
H12A H 1.408329 1.137123 0.089604 0.136 Uiso 1 1 calc R . .
H12B H 1.519066 1.108379 0.127817 0.136 Uiso 1 1 calc R . .
C13 C 1.4648(16) 1.0187(11) 0.0951(11) 0.108(6) Uani 1 1 d . U .
C14 C 1.5789(17) 0.9829(11) 0.0929(9) 0.098(6) Uani 1 1 d . U .
H14 H 1.643061 1.004871 0.106211 0.118 Uiso 1 1 calc R . .
C15 C 1.5992(17) 0.9138(12) 0.0710(12) 0.125(8) Uani 1 1 d . U .
H15 H 1.675729 0.887701 0.069623 0.150 Uiso 1 1 calc R . .
C16 C 1.5006(17) 0.8861(12) 0.0515(11) 0.117(8) Uani 1 1 d . U .
H16 H 1.509923 0.839555 0.036710 0.140 Uiso 1 1 calc R . .
C17 C 1.3940(16) 0.9234(13) 0.0531(10) 0.109(7) Uani 1 1 d . U .
C18 C 1.2805(16) 0.9017(13) 0.0288(10) 0.109(6) Uani 1 1 d . U .
H18A H 1.245675 0.950582 0.002898 0.130 Uiso 1 1 calc R . .
H18B H 1.299640 0.858914 0.008615 0.130 Uiso 1 1 calc R . .
C19 C 1.1951(17) 0.7891(14) 0.1050(11) 0.120(7) Uani 1 1 d . U .
H19 H 1.249656 0.751159 0.093320 0.144 Uiso 1 1 calc R . .
C20 C 1.1153(18) 0.7640(15) 0.1486(11) 0.121(7) Uani 1 1 d . U .
H20 H 1.119510 0.708414 0.169163 0.145 Uiso 1 1 calc R . .
C21 C 1.0227(17) 0.8193(14) 0.1652(12) 0.117(6) Uani 1 1 d . U .
C22 C 1.0260(16) 0.8966(15) 0.1325(12) 0.127(8) Uani 1 1 d . U .
H22 H 0.965149 0.934258 0.139723 0.152 Uiso 1 1 calc R . .
C23 C 1.1082(17) 0.9263(13) 0.0898(11) 0.114(7) Uani 1 1 d . U .
H23 H 1.105737 0.981983 0.069412 0.137 Uiso 1 1 calc R . .
C24 C 0.9400(16) 0.7911(10) 0.2074(11) 0.099(5) Uani 1 1 d . U .
C25 C 0.9710(18) 0.7476(14) 0.2595(12) 0.121(7) Uani 1 1 d . U .
H25 H 1.052299 0.731863 0.265136 0.145 Uiso 1 1 calc R . .
C26 C 0.8881(17) 0.7257(12) 0.3044(11) 0.116(6) Uani 1 1 d . U .
H26 H 0.911723 0.697947 0.340366 0.139 Uiso 1 1 calc R . .
C27 C 0.7422(19) 0.7833(13) 0.2446(13) 0.121(7) Uani 1 1 d . U .
H27 H 0.660179 0.791941 0.237610 0.146 Uiso 1 1 calc R . .
C28 C 0.8201(17) 0.8097(13) 0.2035(12) 0.125(7) Uani 1 1 d . U .
H28 H 0.792683 0.843148 0.169609 0.150 Uiso 1 1 calc R . .
C29 C 0.695(2) 0.7195(17) 0.3435(13) 0.153(9) Uani 1 1 d . U .
H29A H 0.719039 0.663303 0.363789 0.184 Uiso 1 1 calc R . .
H29B H 0.611238 0.720110 0.333758 0.184 Uiso 1 1 calc R . .
C33 C 0.7919(14) 0.9026(9) 0.4246(7) 0.139(8) Uani 1 1 d . U .
C34 C 0.8311(12) 0.8217(10) 0.4443(6) 0.134(8) Uani 1 1 d G U .
H34 H 0.886190 0.807428 0.472654 0.161 Uiso 1 1 calc R . .
C35 C 0.7897(12) 0.7615(7) 0.4224(8) 0.137(8) Uani 1 1 d G U .
H35 H 0.816422 0.706132 0.435906 0.165 Uiso 1 1 calc R . .
C30 C 0.7091(13) 0.7823(10) 0.3809(7) 0.133(7) Uani 1 1 d G U .
C31 C 0.6699(11) 0.8633(11) 0.3612(6) 0.154(9) Uani 1 1 d G U .
H31 H 0.614796 0.877499 0.332798 0.185 Uiso 1 1 calc R . .
C32 C 0.7113(12) 0.9234(8) 0.3830(8) 0.135(8) Uani 1 1 d G U .
H32 H 0.684563 0.978797 0.369547 0.162 Uiso 1 1 calc R . .
N1A N 0.5353(14) 0.7655(12) 0.6006(9) 0.116(6) Uani 1 1 d . U .
N2A N 0.1362(13) 0.6973(11) 0.8333(9) 0.109(5) Uani 1 1 d . U .
N3A N 0.1258(13) 0.5487(11) 0.9216(9) 0.116(6) Uani 1 1 d . U .
N4A N 0.3221(13) 0.4251(9) 0.9198(9) 0.108(6) Uani 1 1 d . U .
N5A N 0.7791(14) 0.4529(10) 0.7125(10) 0.119(5) Uani 1 1 d . U .
C1A C 0.633(2) 0.7697(18) 0.5554(12) 0.149(8) Uani 1 1 d . U .
H1AA H 0.673653 0.821719 0.548256 0.179 Uiso 1 1 calc R . .
H1AB H 0.599284 0.765872 0.520541 0.179 Uiso 1 1 calc R . .
C2A C 0.4571(19) 0.7067(15) 0.6055(12) 0.127(7) Uani 1 1 d . U .
H2A H 0.457229 0.677552 0.577612 0.153 Uiso 1 1 calc R . .
C3A C 0.3783(15) 0.6888(12) 0.6498(10) 0.102(6) Uani 1 1 d . U .
H3A H 0.326927 0.644886 0.654341 0.122 Uiso 1 1 calc R . .
C4A C 0.3726(15) 0.7365(11) 0.6900(10) 0.098(5) Uani 1 1 d . U .
C5A C 0.4570(18) 0.7988(13) 0.6825(11) 0.113(7) Uani 1 1 d . U .
H5A H 0.458809 0.832391 0.707565 0.136 Uiso 1 1 calc R . .
C6A C 0.5351(19) 0.8072(17) 0.6369(13) 0.128(8) Uani 1 1 d . U .
H6A H 0.593555 0.846927 0.631842 0.154 Uiso 1 1 calc R . .
C7A C 0.2868(16) 0.7252(14) 0.7397(12) 0.116(7) Uani 1 1 d . U .
C8A C 0.1686(16) 0.7091(12) 0.7381(11) 0.106(6) Uani 1 1 d . U .
H8A H 0.136789 0.708310 0.704025 0.127 Uiso 1 1 calc R . .
C9A C 0.0998(16) 0.6947(12) 0.7847(11) 0.110(7) Uani 1 1 d . U .
H9A H 0.019761 0.681711 0.782841 0.132 Uiso 1 1 calc R . .
C10A C 0.2469(16) 0.7076(14) 0.8362(11) 0.124(7) Uani 1 1 d . U .
H10A H 0.275067 0.708960 0.870971 0.148 Uiso 1 1 calc R . .
C11A C 0.3260(16) 0.7168(11) 0.7913(11) 0.099(5) Uani 1 1 d . U .
H11A H 0.408631 0.717355 0.796081 0.119 Uiso 1 1 calc R . .
C12A C 0.0480(16) 0.6811(12) 0.8809(10) 0.108(6) Uani 1 1 d . U .
H12C H -0.029337 0.707897 0.868728 0.129 Uiso 1 1 calc R . .
H12D H 0.073910 0.705115 0.910116 0.129 Uiso 1 1 calc R . .
C13A C 0.0319(15) 0.5876(12) 0.9056(10) 0.095(6) Uani 1 1 d . U .
C14A C -0.0791(15) 0.5611(13) 0.9077(10) 0.109(8) Uani 1 1 d . U .
H14A H -0.144151 0.597597 0.894756 0.131 Uiso 1 1 calc R . .
C15A C -0.0945(17) 0.4752(13) 0.9302(11) 0.114(8) Uani 1 1 d . U .
H15A H -0.168417 0.450278 0.932163 0.137 Uiso 1 1 calc R . .
C16A C 0.0039(18) 0.4345(14) 0.9479(11) 0.124(9) Uani 1 1 d . U .
H16A H -0.000199 0.377729 0.965018 0.149 Uiso 1 1 calc R . .
C17A C 0.1115(16) 0.4687(13) 0.9433(10) 0.105(7) Uani 1 1 d . U .
C18A C 0.2241(16) 0.4185(13) 0.9654(12) 0.130(7) Uani 1 1 d . U .
H18C H 0.252273 0.438546 0.996015 0.156 Uiso 1 1 calc R . .
H18D H 0.204908 0.360444 0.980396 0.156 Uiso 1 1 calc R . .
C19A C 0.3405(15) 0.3695(11) 0.8933(11) 0.109(7) Uani 1 1 d . U .
H19A H 0.291571 0.323714 0.901740 0.130 Uiso 1 1 calc R . .
C20A C 0.4263(15) 0.3756(11) 0.8547(10) 0.102(6) Uani 1 1 d . U .
H20A H 0.432916 0.334618 0.834683 0.122 Uiso 1 1 calc R . .
C21A C 0.5029(15) 0.4321(12) 0.8412(10) 0.104(6) Uani 1 1 d . U .
C22A C 0.4815(15) 0.4944(10) 0.8691(11) 0.110(7) Uani 1 1 d . U .
H22A H 0.528433 0.541232 0.859760 0.133 Uiso 1 1 calc R . .
C23A C 0.3947(17) 0.4869(12) 0.9086(11) 0.115(7) Uani 1 1 d . U .
H23A H 0.384284 0.526825 0.929395 0.138 Uiso 1 1 calc R . .
C24A C 0.6011(15) 0.4403(12) 0.7946(12) 0.108(6) Uani 1 1 d . U .
C25A C 0.5846(17) 0.4233(11) 0.7460(11) 0.109(6) Uani 1 1 d . U .
H25A H 0.509406 0.405976 0.739800 0.131 Uiso 1 1 calc R . .
C26A C 0.6741(17) 0.4304(11) 0.7048(11) 0.110(6) Uani 1 1 d . U .
H26A H 0.659381 0.418973 0.670649 0.133 Uiso 1 1 calc R . .
C27A C 0.7983(17) 0.4744(12) 0.7603(12) 0.117(6) Uani 1 1 d . U .
H27A H 0.873017 0.494159 0.764879 0.140 Uiso 1 1 calc R . .
C28A C 0.7110(16) 0.4677(12) 0.8013(12) 0.119(7) Uani 1 1 d . U .
H28A H 0.725385 0.481759 0.834714 0.143 Uiso 1 1 calc R . .
C29A C 0.8694(16) 0.4729(13) 0.6678(11) 0.113(6) Uani 1 1 d . U .
H29C H 0.877010 0.429766 0.647308 0.135 Uiso 1 1 calc R . .
H29D H 0.947105 0.476673 0.682858 0.135 Uiso 1 1 calc R . .
C30A C 0.8317(18) 0.5575(15) 0.6275(13) 0.125(7) Uani 1 1 d . U .
C31A C 0.852(2) 0.6212(16) 0.6462(12) 0.132(8) Uani 1 1 d . U .
H31A H 0.903204 0.617362 0.675506 0.159 Uiso 1 1 calc R . .
C32A C 0.794(2) 0.6948(17) 0.6201(13) 0.141(8) Uani 1 1 d . U .
H32A H 0.804289 0.743315 0.631286 0.169 Uiso 1 1 calc R . .
C33A C 0.7201(18) 0.6957(18) 0.5771(14) 0.139(8) Uani 1 1 d . U .
C34A C 0.714(2) 0.624(2) 0.5585(15) 0.156(9) Uani 1 1 d . U .
H34A H 0.668721 0.624874 0.527668 0.187 Uiso 1 1 calc R . .
C35A C 0.774(2) 0.5534(18) 0.5850(13) 0.136(8) Uani 1 1 d . U .
H35A H 0.773482 0.504503 0.573027 0.163 Uiso 1 1 calc R . .
P1 P 0.6353(5) 0.1910(4) 0.7599(4) 0.135(3) Uani 1 1 d . U .
F1 F 0.5298(10) 0.1309(7) 0.7714(8) 0.154(6) Uani 1 1 d . U .
F2 F 0.7379(8) 0.2523(7) 0.7494(7) 0.150(6) Uani 1 1 d . U .
F3 F 0.5877(15) 0.2238(8) 0.8145(9) 0.169(5) Uani 1 1 d . U .
F4 F 0.7166(11) 0.1208(8) 0.7987(8) 0.156(5) Uani 1 1 d . U .
F5 F 0.6798(15) 0.1588(8) 0.7084(9) 0.167(5) Uani 1 1 d . U .
F6 F 0.5526(11) 0.2592(7) 0.7210(8) 0.151(5) Uani 1 1 d . U .
P2 P 0.0946(4) 0.1750(3) 1.0053(3) 0.116(2) Uani 1 1 d . U .
F7 F 0.1084(12) 0.0923(8) 0.9797(7) 0.150(5) Uani 1 1 d . U .
F8 F 0.0873(10) 0.2565(7) 1.0303(7) 0.133(4) Uani 1 1 d . U .
F9 F -0.0403(10) 0.1904(7) 0.9916(7) 0.139(5) Uani 1 1 d . U .
F10 F 0.0599(9) 0.1217(6) 1.0658(6) 0.116(4) Uani 1 1 d . U .
F11 F 0.2305(9) 0.1615(8) 1.0189(7) 0.128(4) Uani 1 1 d . U .
F12 F 0.1307(10) 0.2328(7) 0.9446(7) 0.130(4) Uani 1 1 d . U .
P3 P 0.1771(5) 0.4660(4) 0.7540(4) 0.134(3) Uani 1 1 d . U .
F13 F 0.0734(12) 0.4086(7) 0.7747(8) 0.153(6) Uani 1 1 d . U .
F14 F 0.2803(13) 0.5223(9) 0.7288(10) 0.203(8) Uani 1 1 d . U .
F15 F 0.0771(11) 0.5419(8) 0.7421(8) 0.156(6) Uani 1 1 d . U .
F16 F 0.1949(15) 0.4844(10) 0.8093(9) 0.174(5) Uani 1 1 d . U .
F17 F 0.2728(11) 0.3916(9) 0.7620(8) 0.158(6) Uani 1 1 d . U .
F18 F 0.1612(14) 0.4446(9) 0.6946(8) 0.160(5) Uani 1 1 d . U .
P4 P 0.5066(15) 0.5353(10) 0.4727(9) 0.221(12) Uani 0.5 1 d D U P
F19 F 0.539(2) 0.4587(19) 0.4472(17) 0.26(2) Uani 0.5 1 d D U P
F20 F 0.476(3) 0.6119(19) 0.4980(18) 0.26(2) Uani 0.5 1 d D U P
F21 F 0.386(2) 0.495(2) 0.5008(16) 0.245(18) Uani 0.5 1 d D U P
F22 F 0.575(3) 0.490(2) 0.5269(13) 0.218(17) Uani 0.5 1 d D U P
F23 F 0.627(2) 0.5751(18) 0.4443(13) 0.240(16) Uani 0.5 1 d D U P
F24 F 0.439(3) 0.5803(19) 0.4182(13) 0.30(2) Uani 0.5 1 d D U P
P5 P 0.1199(8) 0.7874(5) 0.5547(5) 0.206(5) Uani 1 1 d D U .
F25 F 0.0260(15) 0.7443(10) 0.5305(8) 0.264(11) Uani 1 1 d D U .
F26 F 0.2128(12) 0.8311(8) 0.5791(8) 0.206(8) Uani 1 1 d D U .
F27 F 0.0429(14) 0.8688(8) 0.5395(11) 0.232(10) Uani 1 1 d D U .
F28 F 0.066(2) 0.7512(16) 0.6143(7) 0.314(13) Uani 1 1 d D U .
F29 F 0.2064(18) 0.7107(12) 0.5607(13) 0.408(18) Uani 1 1 d D U .
F30 F 0.176(2) 0.8223(18) 0.4952(7) 0.396(17) Uani 1 1 d D U .
P6 P 0.5859(9) 1.0342(8) 0.5413(7) 0.132(5) Uani 0.5 1 d D U P
F31 F 0.4644(19) 0.997(2) 0.5419(14) 0.151(10) Uani 0.5 1 d D U P
F32 F 0.7071(17) 1.0750(14) 0.5361(11) 0.158(10) Uani 0.5 1 d D U P
F33 F 0.529(2) 1.1196(12) 0.5398(11) 0.144(8) Uani 0.5 1 d D U P
F34 F 0.591(2) 1.0123(13) 0.6042(9) 0.141(8) Uani 0.5 1 d D U P
F35 F 0.663(2) 0.9558(13) 0.5420(13) 0.190(12) Uani 0.5 1 d D U P
F36 F 0.589(2) 1.0547(18) 0.4778(9) 0.157(9) Uani 0.5 1 d D U P
P7 P 0.7135(4) 0.7096(4) 0.7846(4) 0.125(2) Uani 1 1 d . U .
F37 F 0.6321(10) 0.6677(7) 0.7518(7) 0.141(5) Uani 1 1 d . U .
F38 F 0.7978(8) 0.7479(6) 0.8185(6) 0.122(4) Uani 1 1 d . U .
F39 F 0.6071(8) 0.7668(7) 0.7955(6) 0.131(5) Uani 1 1 d . U .
F40 F 0.6747(9) 0.6447(6) 0.8405(7) 0.126(4) Uani 1 1 d . U .
F41 F 0.8230(8) 0.6489(7) 0.7738(6) 0.125(4) Uani 1 1 d . U .
F42 F 0.7549(10) 0.7721(7) 0.7303(7) 0.141(4) Uani 1 1 d . U .
P8 P 0.2220(4) 0.9490(3) 0.7867(4) 0.120(2) Uani 1 1 d . U .
F43 F 0.1260(7) 0.8794(6) 0.8026(6) 0.117(4) Uani 1 1 d . U .
F44 F 0.3208(9) 1.0175(7) 0.7704(7) 0.143(5) Uani 1 1 d . U .
F45 F 0.1905(9) 0.9752(6) 0.8450(7) 0.127(4) Uani 1 1 d . U .
F46 F 0.3215(7) 0.8883(6) 0.8158(6) 0.124(4) Uani 1 1 d . U .
F47 F 0.2564(9) 0.9245(7) 0.7277(7) 0.129(4) Uani 1 1 d . U .
F48 F 0.1216(8) 1.0151(7) 0.7559(6) 0.124(4) Uani 1 1 d . U .
P9 P 0.4125(5) 0.6780(4) 0.9844(4) 0.131(3) Uani 1 1 d . U .
F49 F 0.2761(12) 0.6762(10) 0.9784(7) 0.168(6) Uani 1 1 d . U .
F50 F 0.5473(11) 0.6817(12) 0.9921(7) 0.169(6) Uani 1 1 d . U .
F51 F 0.3829(10) 0.6883(7) 1.0473(7) 0.131(4) Uani 1 1 d . U .
F52 F 0.422(2) 0.5803(9) 1.0119(9) 0.205(8) Uani 1 1 d . U .
F53 F 0.4400(12) 0.6680(9) 0.9213(8) 0.153(5) Uani 1 1 d . U .
F54 F 0.4000(13) 0.7746(7) 0.9627(7) 0.146(5) Uani 1 1 d . U .

loop_
_atom_site_aniso_label
_atom_site_aniso_U_11
_atom_site_aniso_U_22
_atom_site_aniso_U_33
_atom_site_aniso_U_23
_atom_site_aniso_U_13
_atom_site_aniso_U_12
N1 0.054(8) 0.118(13) 0.164(16) -0.007(10) 0.013(8) -0.003(7)
N2 0.043(6) 0.099(12) 0.200(14) -0.048(11) -0.008(6) -0.004(7)
N3 0.052(7) 0.109(11) 0.169(17) -0.064(11) 0.016(8) -0.030(7)
N4 0.072(8) 0.088(8) 0.157(15) -0.048(9) 0.012(8) -0.022(7)
N5 0.073(8) 0.091(13) 0.207(15) -0.036(11) 0.013(9) -0.033(9)
C1 0.079(12) 0.154(17) 0.20(2) -0.013(15) 0.034(12) -0.036(13)
C2 0.092(13) 0.089(14) 0.20(2) -0.011(14) 0.026(13) 0.011(9)
C3 0.066(12) 0.115(17) 0.23(2) 0.004(14) 0.034(13) 0.022(10)
C4 0.060(9) 0.092(12) 0.187(15) -0.035(10) -0.003(9) -0.010(7)
C5 0.064(9) 0.090(12) 0.144(16) -0.023(10) 0.002(9) -0.008(7)
C6 0.065(11) 0.117(17) 0.18(2) 0.001(12) 0.022(11) -0.001(9)
C7 0.041(6) 0.069(11) 0.199(13) -0.036(11) -0.007(7) -0.006(7)
C8 0.045(7) 0.095(13) 0.202(15) -0.050(13) -0.006(8) 0.002(8)
C9 0.041(8) 0.114(16) 0.209(15) -0.017(14) -0.009(7) -0.021(10)
C10 0.046(6) 0.050(9) 0.190(14) -0.055(10) -0.008(7) 0.012(6)
C11 0.038(8) 0.107(15) 0.197(14) -0.046(13) -0.003(7) -0.016(9)
C12 0.069(9) 0.089(12) 0.197(16) -0.056(11) -0.001(10) -0.038(9)
C13 0.067(8) 0.076(10) 0.19(2) -0.040(11) -0.005(9) -0.030(7)
C14 0.078(8) 0.072(10) 0.137(18) -0.005(10) -0.016(10) -0.020(7)
C15 0.071(10) 0.078(12) 0.23(3) -0.037(13) -0.007(11) -0.020(8)
C16 0.077(8) 0.086(12) 0.20(2) -0.061(13) 0.015(11) -0.031(8)
C17 0.069(8) 0.103(12) 0.17(2) -0.063(12) 0.012(10) -0.041(8)
C18 0.080(10) 0.110(14) 0.151(16) -0.060(11) 0.016(9) -0.042(10)
C19 0.067(11) 0.101(10) 0.18(2) -0.018(12) 0.001(10) -0.017(9)
C20 0.079(12) 0.110(12) 0.18(2) -0.044(12) 0.013(11) -0.036(9)
C21 0.065(10) 0.111(12) 0.176(17) -0.032(11) -0.007(9) -0.031(8)
C22 0.050(10) 0.118(12) 0.20(2) -0.018(13) 0.013(10) 0.000(9)
C23 0.069(11) 0.092(11) 0.19(2) -0.052(12) 0.016(10) -0.022(8)
C24 0.072(8) 0.046(9) 0.191(14) -0.053(9) 0.011(8) -0.020(7)
C25 0.069(10) 0.100(16) 0.193(16) -0.039(12) 0.012(9) -0.028(10)
C26 0.080(8) 0.083(13) 0.186(16) -0.036(12) 0.009(9) -0.032(9)
C27 0.065(10) 0.077(14) 0.218(18) -0.033(14) 0.013(10) -0.012(9)
C28 0.071(8) 0.109(15) 0.202(17) -0.052(13) 0.009(9) -0.036(9)
C29 0.093(13) 0.159(19) 0.207(18) -0.042(15) 0.017(12) -0.054(15)
C33 0.073(12) 0.123(12) 0.19(2) 0.002(14) 0.020(11) -0.012(10)
C34 0.102(15) 0.126(12) 0.15(2) 0.009(13) -0.006(13) -0.017(11)
C35 0.079(13) 0.137(15) 0.18(2) 0.001(13) 0.012(11) -0.044(11)
C30 0.067(12) 0.138(13) 0.188(19) -0.029(13) 0.010(10) -0.021(11)
C31 0.072(13) 0.144(14) 0.22(3) -0.011(14) 0.020(13) -0.020(11)
C32 0.049(10) 0.117(14) 0.21(2) -0.005(13) 0.020(10) 0.006(9)
N1A 0.065(8) 0.116(13) 0.147(16) 0.002(10) 0.010(9) -0.010(8)
N2A 0.060(7) 0.116(13) 0.158(12) -0.044(11) -0.001(7) -0.032(8)
N3A 0.058(7) 0.099(8) 0.188(19) -0.031(10) 0.012(9) -0.024(6)
N4A 0.080(8) 0.077(9) 0.184(16) -0.063(10) 0.010(9) -0.028(7)
N5A 0.077(8) 0.069(10) 0.214(15) -0.041(10) 0.009(8) -0.018(8)
C1A 0.081(13) 0.170(18) 0.160(19) 0.012(15) 0.031(11) 0.007(11)
C2A 0.087(13) 0.124(16) 0.158(18) -0.013(13) 0.009(11) -0.020(11)
C3A 0.061(10) 0.086(12) 0.157(16) -0.024(10) -0.008(9) -0.018(9)
C4A 0.066(9) 0.068(10) 0.156(13) -0.015(10) -0.014(8) -0.013(8)
C5A 0.086(12) 0.096(14) 0.160(18) -0.035(12) 0.005(11) -0.033(11)
C6A 0.068(12) 0.126(19) 0.18(2) -0.019(13) 0.011(11) -0.020(12)
C7A 0.064(9) 0.116(16) 0.176(13) -0.041(13) -0.001(7) -0.045(10)
C8A 0.067(9) 0.097(14) 0.156(13) -0.031(13) -0.007(8) -0.031(10)
C9A 0.072(10) 0.105(15) 0.155(13) -0.022(12) -0.007(8) -0.054(11)
C10A 0.066(8) 0.138(18) 0.181(15) -0.056(15) 0.004(8) -0.050(11)
C11A 0.060(9) 0.075(12) 0.178(13) -0.058(12) 0.001(7) -0.019(9)
C12A 0.066(9) 0.108(9) 0.152(15) -0.032(12) -0.006(9) -0.027(8)
C13A 0.053(7) 0.089(8) 0.160(18) -0.066(9) 0.019(9) -0.023(6)
C14A 0.055(8) 0.096(10) 0.18(2) -0.036(13) 0.003(11) -0.018(7)
C15A 0.067(9) 0.103(11) 0.18(2) -0.038(13) -0.011(12) -0.038(8)
C16A 0.075(9) 0.094(11) 0.20(3) -0.030(14) -0.012(12) -0.031(8)
C17A 0.064(7) 0.092(9) 0.17(2) -0.044(11) 0.007(10) -0.026(6)
C18A 0.062(9) 0.099(12) 0.23(2) -0.062(12) 0.021(10) -0.005(7)
C19A 0.059(9) 0.072(11) 0.21(2) -0.069(12) 0.010(10) -0.032(9)
C20A 0.072(10) 0.071(10) 0.183(18) -0.067(11) 0.000(9) -0.024(8)
C21A 0.066(9) 0.075(10) 0.179(16) -0.042(11) -0.007(9) -0.021(8)
C22A 0.060(9) 0.056(9) 0.22(2) -0.049(11) 0.007(10) -0.028(8)
C23A 0.078(11) 0.071(11) 0.20(2) -0.051(12) 0.005(10) -0.021(9)
C24A 0.063(8) 0.073(12) 0.204(16) -0.062(12) 0.002(8) -0.010(8)
C25A 0.084(10) 0.059(10) 0.202(16) -0.063(12) 0.012(9) -0.016(9)
C26A 0.087(10) 0.066(11) 0.186(16) -0.045(12) 0.007(9) -0.024(9)
C27A 0.068(10) 0.071(12) 0.218(17) -0.055(13) 0.016(9) -0.014(9)
C28A 0.061(9) 0.087(13) 0.210(17) -0.041(14) 0.006(9) -0.021(9)
C29A 0.063(10) 0.096(10) 0.196(16) -0.067(11) -0.007(9) -0.005(9)
C30A 0.069(12) 0.114(11) 0.194(18) -0.039(11) -0.002(11) -0.028(10)
C31A 0.113(16) 0.116(12) 0.17(2) -0.030(14) -0.020(14) -0.019(11)
C32A 0.072(13) 0.124(12) 0.21(2) -0.016(14) 0.014(12) -0.018(11)
C33A 0.053(10) 0.143(15) 0.19(2) 0.005(14) 0.021(10) -0.009(9)
C34A 0.067(13) 0.168(16) 0.22(3) -0.019(15) -0.008(13) -0.038(12)
C35A 0.095(16) 0.138(15) 0.18(2) -0.042(14) 0.004(12) -0.040(12)
P1 0.056(3) 0.099(4) 0.246(9) -0.035(5) -0.009(4) -0.010(3)
F1 0.079(7) 0.078(7) 0.292(19) -0.018(9) -0.025(8) -0.011(6)
F2 0.045(5) 0.093(7) 0.305(18) -0.030(9) -0.033(7) -0.005(5)
F3 0.175(13) 0.064(7) 0.252(13) -0.021(8) 0.013(10) 0.013(7)
F4 0.092(8) 0.097(8) 0.287(16) -0.060(8) -0.039(9) 0.010(6)
F5 0.158(12) 0.085(8) 0.248(13) -0.031(9) 0.001(10) 0.009(8)
F6 0.096(8) 0.085(7) 0.281(15) -0.054(8) -0.057(9) 0.005(5)
P2 0.067(3) 0.076(3) 0.201(7) -0.023(4) -0.009(3) -0.023(3)
F7 0.125(9) 0.106(8) 0.236(15) -0.066(9) -0.004(9) -0.047(7)
F8 0.103(8) 0.095(7) 0.203(13) -0.036(8) 0.011(8) -0.033(6)
F9 0.074(6) 0.105(8) 0.219(14) 0.002(8) -0.025(7) -0.022(5)
F10 0.076(6) 0.070(6) 0.197(9) -0.019(6) -0.019(6) -0.012(5)
F11 0.062(5) 0.110(8) 0.220(14) -0.060(8) -0.005(6) 0.005(5)
F12 0.098(8) 0.096(8) 0.193(9) -0.030(7) -0.002(7) -0.028(7)
P3 0.068(3) 0.088(4) 0.255(9) -0.057(5) -0.018(4) -0.012(3)
F13 0.113(8) 0.074(7) 0.268(16) -0.040(9) 0.013(9) -0.017(6)
F14 0.118(9) 0.109(9) 0.39(2) -0.090(13) 0.058(12) -0.035(8)
F15 0.088(7) 0.094(7) 0.290(19) -0.050(9) -0.031(9) 0.002(5)
F16 0.135(11) 0.132(12) 0.275(14) -0.091(12) -0.048(10) 0.053(9)
F17 0.091(7) 0.128(9) 0.276(18) -0.088(10) -0.040(9) 0.020(6)
F18 0.136(11) 0.099(9) 0.239(12) -0.037(9) -0.028(9) 0.024(8)
P4 0.148(13) 0.19(2) 0.39(4) -0.17(2) -0.102(18) 0.005(14)
F19 0.13(3) 0.27(3) 0.49(6) -0.26(4) -0.11(3) 0.03(2)
F20 0.15(3) 0.21(3) 0.49(6) -0.21(4) -0.10(3) 0.05(2)
F21 0.112(18) 0.22(4) 0.48(6) -0.21(3) -0.09(2) 0.03(2)
F22 0.13(2) 0.18(3) 0.39(4) -0.14(3) -0.09(3) -0.01(2)
F23 0.16(2) 0.21(3) 0.39(5) -0.13(3) -0.08(2) 0.01(2)
F24 0.20(3) 0.29(5) 0.45(5) -0.15(3) -0.16(3) 0.04(3)
P5 0.144(9) 0.156(9) 0.321(17) -0.060(10) -0.075(9) 0.036(6)
F25 0.254(19) 0.217(19) 0.39(3) -0.20(2) -0.16(2) 0.115(14)
F26 0.118(11) 0.111(11) 0.38(3) -0.050(13) -0.058(13) 0.035(8)
F27 0.119(12) 0.177(12) 0.42(3) -0.109(16) -0.076(14) 0.037(9)
F28 0.30(2) 0.37(3) 0.285(18) -0.049(17) -0.114(15) -0.20(2)
F29 0.36(3) 0.28(2) 0.70(5) -0.31(3) -0.32(3) 0.18(2)
F30 0.20(3) 0.64(5) 0.33(2) -0.13(3) 0.009(18) 0.08(2)
P6 0.073(6) 0.118(9) 0.193(12) -0.030(11) 0.031(8) 0.003(6)
F31 0.113(13) 0.18(2) 0.20(2) -0.11(2) 0.009(15) -0.032(14)
F32 0.114(12) 0.130(18) 0.22(3) -0.02(2) -0.039(16) -0.017(12)
F33 0.139(16) 0.111(12) 0.19(2) -0.054(14) -0.002(18) 0.003(11)
F34 0.15(2) 0.095(15) 0.199(14) -0.060(13) -0.025(14) -0.024(14)
F35 0.147(18) 0.116(14) 0.28(3) -0.043(17) 0.10(2) 0.014(11)
F36 0.087(16) 0.20(3) 0.204(14) -0.091(17) 0.005(13) -0.007(16)
P7 0.046(2) 0.092(4) 0.234(7) -0.033(4) -0.011(3) -0.018(2)
F37 0.078(7) 0.084(7) 0.267(14) -0.044(8) -0.043(8) 0.000(5)
F38 0.059(5) 0.051(5) 0.256(12) -0.032(7) -0.034(7) -0.001(4)
F39 0.045(5) 0.108(7) 0.236(15) -0.029(8) -0.022(6) -0.011(4)
F40 0.067(6) 0.070(6) 0.238(11) -0.035(7) -0.008(6) -0.012(5)
F41 0.043(5) 0.096(7) 0.237(14) -0.037(7) -0.011(6) -0.017(4)
F42 0.092(8) 0.091(7) 0.229(11) -0.019(8) -0.003(8) -0.015(6)
P8 0.038(2) 0.079(3) 0.241(8) -0.036(4) -0.008(3) -0.006(2)
F43 0.039(5) 0.087(6) 0.221(13) -0.031(7) -0.013(6) -0.011(4)
F44 0.064(6) 0.100(8) 0.265(16) -0.042(9) -0.005(7) -0.034(6)
F45 0.078(6) 0.060(6) 0.241(11) -0.034(7) -0.021(7) -0.001(5)
F46 0.037(4) 0.085(6) 0.250(13) -0.040(7) -0.020(6) -0.003(4)
F47 0.072(6) 0.075(7) 0.232(10) -0.026(7) -0.009(7) 0.016(5)
F48 0.041(5) 0.093(7) 0.238(13) -0.044(7) -0.014(6) 0.003(4)
P9 0.077(3) 0.093(4) 0.225(8) -0.037(5) -0.017(4) -0.016(3)
F49 0.098(7) 0.182(13) 0.210(15) -0.009(11) -0.018(8) -0.060(8)
F50 0.076(7) 0.258(17) 0.183(15) -0.075(14) -0.015(7) 0.019(8)
F51 0.088(7) 0.084(7) 0.211(10) -0.024(8) -0.006(7) 0.011(6)
F52 0.30(2) 0.093(7) 0.239(17) -0.061(9) -0.080(16) -0.004(9)
F53 0.110(9) 0.122(10) 0.237(11) -0.060(10) -0.031(9) 0.015(8)
F54 0.143(10) 0.085(6) 0.203(14) -0.028(7) 0.017(9) -0.032(6)

loop_
_atom_type_symbol
_atom_type_description
_atom_type_scat_dispersion_real
_atom_type_scat_dispersion_imag
_atom_type_scat_source
C C 0.0181 0.0091 'International Tables Vol C Tables 4.2.6.8 and 6.1.1.4'
H H 0.0000 0.0000 'International Tables Vol C Tables 4.2.6.8 and 6.1.1.4'
F F 0.0727 0.0534 'International Tables Vol C Tables 4.2.6.8 and 6.1.1.4'
N N 0.0311 0.0180 'International Tables Vol C Tables 4.2.6.8 and 6.1.1.4'
P P 0.2955 0.4335 'International Tables Vol C Tables 4.2.6.8 and 6.1.1.4'

loop_
_geom_angle_atom_site_label_1
_geom_angle_atom_site_label_2
_geom_angle_atom_site_label_3
_geom_angle
_geom_angle_site_symmetry_1
_geom_angle_site_symmetry_3
C2 N1 C1 115(2) . .
C6 N1 C1 122(2) . .
C6 N1 C2 122(2) . .
C9 N2 C10 127(2) . .
C9 N2 C12 116.0(17) . .
C10 N2 C12 117(2) . .
C13 N3 C17 121.6(17) . .
C19 N4 C18 120.2(19) . .
C19 N4 C23 122.5(19) . .
C23 N4 C18 116.7(19) . .
C26 N5 C29 111(2) . .
C27 N5 C26 120(2) . .
C27 N5 C29 129(2) . .
N1 C1 H1A 110.1 . .
N1 C1 H1B 110.1 . .
N1 C1 C33 108(2) . .
H1A C1 H1B 108.4 . .
C33 C1 H1A 110.1 . .
C33 C1 H1B 110.1 . .
N1 C2 H2 121.8 . .
N1 C2 C3 116(2) . .
C3 C2 H2 121.8 . .
C2 C3 H3 119.6 . .
C4 C3 C2 121(2) . .
C4 C3 H3 119.6 . .
C3 C4 C5 122(2) . .
C3 C4 C7 121(2) . .
C5 C4 C7 118(2) . .
C4 C5 H5 122.4 . .
C6 C5 C4 115(2) . .
C6 C5 H5 122.4 . .
N1 C6 C5 124(2) . .
N1 C6 H6 118.2 . .
C5 C6 H6 118.2 . .
C8 C7 C4 123(2) . .
C11 C7 C4 117.3(17) . .
C11 C7 C8 120(2) . .
C7 C8 H8 119.0 . .
C7 C8 C9 122(2) . .
C9 C8 H8 119.0 . .
N2 C9 C8 115.1(18) . .
N2 C9 H9 122.4 . .
C8 C9 H9 122.4 . .
N2 C10 H10 122.1 . .
N2 C10 C11 116(2) . .
C11 C10 H10 122.1 . .
C7 C11 C10 120.0(17) . .
C7 C11 H11 120.0 . .
C10 C11 H11 120.0 . .
N2 C12 H12A 109.3 . .
N2 C12 H12B 109.3 . .
H12A C12 H12B 107.9 . .
C13 C12 N2 111.8(15) . .
C13 C12 H12A 109.3 . .
C13 C12 H12B 109.3 . .
N3 C13 C12 119.7(18) . .
N3 C13 C14 119.9(19) . .
C14 C13 C12 120.4(15) . .
C13 C14 H14 120.0 . .
C13 C14 C15 120.1(17) . .
C15 C14 H14 120.0 . .
C14 C15 H15 121.8 . .
C16 C15 C14 116(2) . .
C16 C15 H15 121.8 . .
C15 C16 H16 119.3 . .
C17 C16 C15 121(2) . .
C17 C16 H16 119.3 . .
N3 C17 C18 113.9(18) . .
C16 C17 N3 120.4(16) . .
C16 C17 C18 126(2) . .
N4 C18 C17 105.8(17) . .
N4 C18 H18A 110.6 . .
N4 C18 H18B 110.6 . .
C17 C18 H18A 110.6 . .
C17 C18 H18B 110.6 . .
H18A C18 H18B 108.7 . .
N4 C19 H19 120.9 . .
C20 C19 N4 118(2) . .
C20 C19 H19 120.9 . .
C19 C20 H20 118.6 . .
C19 C20 C21 123(2) . .
C21 C20 H20 118.6 . .
C22 C21 C20 113(2) . .
C22 C21 C24 126(2) . .
C24 C21 C20 121(2) . .
C21 C22 H22 116.5 . .
C21 C22 C23 127(2) . .
C23 C22 H22 116.5 . .
N4 C23 H23 121.8 . .
C22 C23 N4 116(2) . .
C22 C23 H23 121.8 . .
C21 C24 C25 122(2) . .
C21 C24 C28 124(3) . .
C28 C24 C25 114(2) . .
C24 C25 H25 118.6 . .
C24 C25 C26 123(2) . .
C26 C25 H25 118.6 . .
N5 C26 C25 117(2) . .
N5 C26 H26 121.5 . .
C25 C26 H26 121.5 . .
N5 C27 H27 118.3 . .
N5 C27 C28 123(2) . .
C28 C27 H27 118.3 . .
C24 C28 H28 118.6 . .
C27 C28 C24 123(3) . .
C27 C28 H28 118.6 . .
N5 C29 H29A 110.4 . .
N5 C29 H29B 110.4 . .
N5 C29 C30 106.6(16) . .
H29A C29 H29B 108.6 . .
C30 C29 H29A 110.4 . .
C30 C29 H29B 110.4 . .
C34 C33 C1 116.6(16) . .
C34 C33 C32 120.0 . .
C32 C33 C1 122.0(16) . .
C33 C34 H34 120.0 . .
C35 C34 C33 120.0 . .
C35 C34 H34 120.0 . .
C34 C35 H35 120.0 . .
C34 C35 C30 120.0 . .
C30 C35 H35 120.0 . .
C35 C30 C29 118.4(16) . .
C31 C30 C29 118.8(17) . .
C31 C30 C35 120.0 . .
C30 C31 H31 120.0 . .
C32 C31 C30 120.0 . .
C32 C31 H31 120.0 . .
C33 C32 H32 120.0 . .
C31 C32 C33 120.0 . .
C31 C32 H32 120.0 . .
C2A N1A C1A 116(2) . .
C6A N1A C1A 123(2) . .
C6A N1A C2A 121(2) . .
C9A N2A C12A 117.2(15) . .
C10A N2A C9A 117(2) . .
C10A N2A C12A 125(2) . .
C13A N3A C17A 113.5(14) . .
C19A N4A C18A 121.1(14) . .
C19A N4A C23A 118.5(19) . .
C23A N4A C18A 120.3(18) . .
C26A N5A C27A 120(2) . .
C26A N5A C29A 122(2) . .
C27A N5A C29A 116.9(15) . .
N1A C1A H1AA 110.6 . .
N1A C1A H1AB 110.6 . .
N1A C1A C33A 106(2) . .
H1AA C1A H1AB 108.7 . .
C33A C1A H1AA 110.6 . .
C33A C1A H1AB 110.6 . .
N1A C2A H2A 119.8 . .
N1A C2A C3A 120(3) . .
C3A C2A H2A 119.8 . .
C2A C3A H3A 120.1 . .
C2A C3A C4A 119.8(18) . .
C4A C3A H3A 120.1 . .
C3A C4A C7A 125.2(15) . .
C5A C4A C3A 117(2) . .
C5A C4A C7A 117(2) . .
C4A C5A H5A 121.9 . .
C6A C5A C4A 116(2) . .
C6A C5A H5A 121.9 . .
N1A C6A C5A 125(2) . .
N1A C6A H6A 117.5 . .
C5A C6A H6A 117.5 . .
C8A C7A C4A 123(2) . .
C11A C7A C4A 120.8(17) . .
C11A C7A C8A 115(2) . .
C7A C8A H8A 120.2 . .
C9A C8A C7A 120(2) . .
C9A C8A H8A 120.2 . .
N2A C9A C8A 123.9(16) . .
N2A C9A H9A 118.0 . .
C8A C9A H9A 118.0 . .
N2A C10A H10A 118.7 . .
N2A C10A C11A 123(2) . .
C11A C10A H10A 118.7 . .
C7A C11A C10A 120.3(19) . .
C7A C11A H11A 119.8 . .
C10A C11A H11A 119.8 . .
N2A C12A H12C 109.2 . .
N2A C12A H12D 109.2 . .
N2A C12A C13A 112.0(18) . .
H12C C12A H12D 107.9 . .
C13A C12A H12C 109.2 . .
C13A C12A H12D 109.2 . .
N3A C13A C12A 113.6(13) . .
N3A C13A C14A 130(2) . .
C14A C13A C12A 117(2) . .
C13A C14A H14A 121.5 . .
C13A C14A C15A 117(2) . .
C15A C14A H14A 121.5 . .
C14A C15A H15A 123.4 . .
C16A C15A C14A 113.2(15) . .
C16A C15A H15A 123.4 . .
C15A C16A H16A 117.9 . .
C15A C16A C17A 124(2) . .
C17A C16A H16A 117.9 . .
N3A C17A C16A 122(2) . .
N3A C17A C18A 115.4(14) . .
C16A C17A C18A 122(2) . .
N4A C18A C17A 111(2) . .
N4A C18A H18C 109.4 . .
N4A C18A H18D 109.4 . .
C17A C18A H18C 109.4 . .
C17A C18A H18D 109.4 . .
H18C C18A H18D 108.0 . .
N4A C19A H19A 119.8 . .
N4A C19A C20A 120.3(14) . .
C20A C19A H19A 119.8 . .
C19A C20A H20A 116.9 . .
C21A C20A C19A 126(2) . .
C21A C20A H20A 116.9 . .
C20A C21A C22A 114(2) . .
C20A C21A C24A 126(2) . .
C22A C21A C24A 119.9(14) . .
C21A C22A H22A 120.4 . .
C23A C22A C21A 119.1(14) . .
C23A C22A H22A 120.4 . .
N4A C23A C22A 122(2) . .
N4A C23A H23A 119.1 . .
C22A C23A H23A 119.1 . .
C25A C24A C21A 122.5(16) . .
C25A C24A C28A 117(2) . .
C28A C24A C21A 120(2) . .
C24A C25A H25A 119.2 . .
C24A C25A C26A 121.7(19) . .
C26A C25A H25A 119.2 . .
N5A C26A C25A 120(2) . .
N5A C26A H26A 119.8 . .
C25A C26A H26A 119.8 . .
N5A C27A H27A 119.9 . .
C28A C27A N5A 120.3(18) . .
C28A C27A H27A 119.9 . .
C24A C28A H28A 119.9 . .
C27A C28A C24A 120(3) . .
C27A C28A H28A 119.9 . .
N5A C29A H29C 110.0 . .
N5A C29A H29D 110.0 . .
N5A C29A C30A 108.3(18) . .
H29C C29A H29D 108.4 . .
C30A C29A H29C 110.0 . .
C30A C29A H29D 110.0 . .
C31A C30A C29A 114(3) . .
C35A C30A C29A 116(2) . .
C35A C30A C31A 130(3) . .
C30A C31A H31A 122.1 . .
C30A C31A C32A 116(3) . .
C32A C31A H31A 122.1 . .
C31A C32A H32A 120.6 . .
C33A C32A C31A 119(3) . .
C33A C32A H32A 120.6 . .
C32A C33A C1A 121(3) . .
C32A C33A C34A 119(3) . .
C34A C33A C1A 119(3) . .
C33A C34A H34A 120.1 . .
C35A C34A C33A 120(3) . .
C35A C34A H34A 120.1 . .
C30A C35A C34A 116(3) . .
C30A C35A H35A 122.1 . .
C34A C35A H35A 122.1 . .
F1 P1 F3 89.5(9) . .
F1 P1 F4 89.5(7) . .
F1 P1 F6 89.3(7) . .
F2 P1 F1 178.4(11) . .
F2 P1 F3 89.0(9) . .
F2 P1 F4 91.2(7) . .
F2 P1 F6 90.0(7) . .
F4 P1 F3 89.9(10) . .
F5 P1 F1 89.8(9) . .
F5 P1 F2 91.7(9) . .
F5 P1 F3 179.3(9) . .
F5 P1 F4 89.8(10) . .
F5 P1 F6 89.6(10) . .
F6 P1 F3 90.7(10) . .
F6 P1 F4 178.6(8) . .
F8 P2 F7 177.5(7) . .
F9 P2 F7 92.4(8) . .
F9 P2 F8 89.9(8) . .
F9 P2 F10 91.1(7) . .
F9 P2 F11 178.8(7) . .
F9 P2 F12 89.3(7) . .
F10 P2 F7 92.1(7) . .
F10 P2 F8 88.6(8) . .
F10 P2 F12 177.5(8) . .
F11 P2 F7 88.6(7) . .
F11 P2 F8 89.0(7) . .
F11 P2 F10 89.5(8) . .
F11 P2 F12 90.1(7) . .
F12 P2 F7 90.4(8) . .
F12 P2 F8 88.9(7) . .
F13 P3 F14 175.7(14) . .
F13 P3 F15 87.3(7) . .
F13 P3 F17 92.4(8) . .
F13 P3 F18 84.0(9) . .
F14 P3 F15 93.0(8) . .
F14 P3 F17 87.1(8) . .
F14 P3 F18 91.7(12) . .
F16 P3 F13 96.5(12) . .
F16 P3 F14 87.9(11) . .
F16 P3 F15 88.2(9) . .
F16 P3 F17 95.2(10) . .
F16 P3 F18 178.5(10) . .
F17 P3 F15 176.6(12) . .
F17 P3 F18 83.3(9) . .
F18 P3 F15 93.3(9) . .
P4 P4 F19 81(2) 2_666 .
P4 P4 F19 50.1(15) 2_666 2_666
P4 P4 F20 99(2) 2_666 .
P4 P4 F21 53.7(15) 2_666 .
P4 P4 F22 38.0(14) 2_666 .
P4 P4 F23 126.5(15) 2_666 .
P4 P4 F24 142.1(15) 2_666 .
F19 P4 F19 131.0(13) . 2_666
F19 P4 F22 89.6(7) . .
F19 P4 F24 90.0(7) . .
F20 P4 F19 179.5(9) . .
F20 P4 F19 49.2(13) . 2_666
F20 P4 F22 90.2(7) . .
F20 P4 F23 90.2(7) . .
F20 P4 F24 90.2(7) . .
F21 P4 P4 64.0(18) 2_666 2_666
F21 P4 F19 80(2) 2_666 .
F21 P4 F19 79(2) 2_666 2_666
F21 P4 F19 90.4(7) . .
F21 P4 F19 62.7(11) . 2_666
F21 P4 F20 100(2) 2_666 .
F21 P4 F20 90.0(7) . .
F21 P4 F21 117.6(16) 2_666 .
F21 P4 F22 29.5(19) 2_666 .
F21 P4 F22 90.2(7) . .
F21 P4 F23 179.7(9) . .
F21 P4 F23 62.5(17) 2_666 .
F21 P4 F24 90.0(7) . .
F21 P4 F24 150(2) 2_666 .
F22 P4 P4 72(2) 2_666 2_666
F22 P4 F19 77(3) 2_666 .
F22 P4 F19 87(3) 2_666 2_666
F22 P4 F19 53.3(13) . 2_666
F22 P4 F20 104(3) 2_666 .
F22 P4 F21 133(4) 2_666 2_666
F22 P4 F21 25(3) 2_666 .
F22 P4 F22 110(2) 2_666 .
F22 P4 F23 155(3) 2_666 .
F22 P4 F24 70(3) 2_666 .
F23 P4 F19 89.4(7) . .
F23 P4 F19 117.6(11) . 2_666
F23 P4 F22 90.0(7) . .
F23 P4 F24 89.8(7) . .
F24 P4 F19 127.1(13) . 2_666
F24 P4 F22 179.5(9) . .
P4 F19 P4 49.0(13) . 2_666
P4 F19 F22 36.5(13) . 2_666
F20 F19 P4 50.0(15) 2_666 2_666
F20 F19 P4 99(2) 2_666 .
F20 F19 F22 88(2) 2_666 2_666
F22 F19 P4 49.3(15) 2_666 2_666
F19 F20 P4 81(2) 2_666 .
P4 F21 P4 62.4(16) 2_666 .
P4 F21 F23 63.9(19) 2_666 2_666
F22 F21 P4 87(3) 2_666 2_666
F22 F21 P4 33(3) 2_666 .
F22 F21 F23 143(5) 2_666 2_666
F23 F21 P4 126.3(17) 2_666 .
P4 F22 P4 70(2) 2_666 .
P4 F22 F19 77.4(16) . 2_666
P4 F22 F19 67(3) 2_666 2_666
P4 F22 F24 72(2) 2_666 2_666
F21 F22 P4 122(5) 2_666 2_666
F21 F22 P4 63(3) 2_666 .
F21 F22 F19 128(5) 2_666 2_666
F21 F22 F24 144(5) 2_666 2_666
F24 F22 P4 141.9(16) 2_666 .
F24 F22 F19 87(3) 2_666 2_666
F21 F23 P4 53.6(15) 2_666 .
F22 F24 P4 38.0(14) 2_666 .
F25 P5 F26 179.3(9) . .
F25 P5 F27 89.6(6) . .
F25 P5 F29 90.4(7) . .
F26 P5 F27 89.9(6) . .
F26 P5 F29 90.2(9) . .
F28 P5 F25 90.1(7) . .
F28 P5 F26 89.7(6) . .
F28 P5 F27 99.1(16) . .
F28 P5 F29 89.7(8) . .
F28 P5 F30 178.8(12) . .
F29 P5 F27 171.2(16) . .
F30 P5 F25 90.2(7) . .
F30 P5 F26 90.1(7) . .
F30 P5 F27 82.1(15) . .
F30 P5 F29 89.1(8) . .
F31 P6 F32 175.8(19) . .
F33 P6 F31 93.0(16) . .
F33 P6 F32 86.0(12) . .
F34 P6 F31 94.7(17) . .
F34 P6 F32 89.4(12) . .
F34 P6 F33 92.4(12) . .
F34 P6 F35 87.5(12) . .
F34 P6 F36 176.5(14) . .
F35 P6 F31 96.6(17) . .
F35 P6 F32 84.5(12) . .
F35 P6 F33 170.4(15) . .
F36 P6 F31 87.9(17) . .
F36 P6 F32 88.1(12) . .
F36 P6 F33 89.8(12) . .
F36 P6 F35 89.9(12) . .
F36 F31 P6 143(2) 2_676 .
F31 F36 P6 114(2) 2_676 .
F37 P7 F38 177.6(7) . .
F37 P7 F40 89.3(7) . .
F37 P7 F41 89.3(7) . .
F38 P7 F40 89.3(8) . .
F38 P7 F41 88.7(6) . .
F39 P7 F37 90.3(7) . .
F39 P7 F38 91.7(7) . .
F39 P7 F40 89.0(7) . .
F39 P7 F41 179.2(8) . .
F39 P7 F42 92.3(8) . .
F40 P7 F41 90.2(7) . .
F42 P7 F37 91.5(9) . .
F42 P7 F38 89.9(7) . .
F42 P7 F40 178.5(8) . .
F42 P7 F41 88.5(8) . .
F43 P8 F44 178.7(8) . .
F43 P8 F45 91.6(7) . .
F43 P8 F47 89.9(7) . .
F43 P8 F48 90.4(5) . .
F44 P8 F45 89.2(7) . .
F44 P8 F47 89.3(8) . .
F44 P8 F48 90.6(6) . .
F45 P8 F47 178.5(6) . .
F46 P8 F43 91.7(6) . .
F46 P8 F44 87.2(6) . .
F46 P8 F45 88.9(8) . .
F46 P8 F47 91.0(8) . .
F46 P8 F48 177.9(5) . .
F48 P8 F45 90.8(7) . .
F48 P8 F47 89.3(8) . .
F49 P9 F51 88.3(9) . .
F49 P9 F52 91.8(10) . .
F49 P9 F53 90.9(9) . .
F49 P9 F54 87.7(9) . .
F50 P9 F49 177.9(12) . .
F50 P9 F51 89.8(9) . .
F50 P9 F52 89.0(11) . .
F50 P9 F53 91.1(9) . .
F50 P9 F54 91.3(9) . .
F52 P9 F51 86.8(10) . .
F52 P9 F53 93.4(10) . .
F53 P9 F51 179.1(8) . .
F54 P9 F51 88.2(9) . .
F54 P9 F52 175.0(13) . .
F54 P9 F53 91.6(9) . .

loop_
_geom_bond_atom_site_label_1
_geom_bond_atom_site_label_2
_geom_bond_distance
_geom_bond_site_symmetry_2
N1 C1 1.49(3) .
N1 C2 1.35(3) .
N1 C6 1.32(3) .
N2 C9 1.27(3) .
N2 C10 1.38(2) .
N2 C12 1.53(3) .
N3 C13 1.30(2) .
N3 C17 1.38(3) .
N4 C18 1.52(3) .
N4 C19 1.37(3) .
N4 C23 1.38(3) .
N5 C26 1.37(3) .
N5 C27 1.29(3) .
N5 C29 1.44(3) .
C1 H1A 0.9900 .
C1 H1B 0.9900 .
C1 C33 1.55(3) .
C2 H2 0.9500 .
C2 C3 1.46(4) .
C3 H3 0.9500 .
C3 C4 1.33(3) .
C4 C5 1.41(3) .
C4 C7 1.52(3) .
C5 H5 0.9500 .
C5 C6 1.40(3) .
C6 H6 0.9500 .
C7 C8 1.35(2) .
C7 C11 1.33(3) .
C8 H8 0.9500 .
C8 C9 1.41(3) .
C9 H9 0.9500 .
C10 H10 0.9500 .
C10 C11 1.39(3) .
C11 H11 0.9500 .
C12 H12A 0.9900 .
C12 H12B 0.9900 .
C12 C13 1.49(3) .
C13 C14 1.39(3) .
C14 H14 0.9500 .
C14 C15 1.41(3) .
C15 H15 0.9500 .
C15 C16 1.40(3) .
C16 H16 0.9500 .
C16 C17 1.33(3) .
C17 C18 1.56(2) .
C18 H18A 0.9900 .
C18 H18B 0.9900 .
C19 H19 0.9500 .
C19 C20 1.36(3) .
C20 H20 0.9500 .
C20 C21 1.47(3) .
C21 C22 1.36(3) .
C21 C24 1.37(3) .
C22 H22 0.9500 .
C22 C23 1.38(3) .
C23 H23 0.9500 .
C24 C25 1.38(3) .
C24 C28 1.38(3) .
C25 H25 0.9500 .
C25 C26 1.40(3) .
C26 H26 0.9500 .
C27 H27 0.9500 .
C27 C28 1.31(3) .
C28 H28 0.9500 .
C29 H29A 0.9900 .
C29 H29B 0.9900 .
C29 C30 1.61(3) .
C33 C34 1.3900 .
C33 C32 1.3900 .
C34 H34 0.9500 .
C34 C35 1.3900 .
C35 H35 0.9500 .
C35 C30 1.3900 .
C30 C31 1.3900 .
C31 H31 0.9500 .
C31 C32 1.3900 .
C32 H32 0.9500 .
N1A C1A 1.51(3) .
N1A C2A 1.35(3) .
N1A C6A 1.28(3) .
N2A C9A 1.32(3) .
N2A C10A 1.28(2) .
N2A C12A 1.48(3) .
N3A C13A 1.25(3) .
N3A C17A 1.34(3) .
N4A C18A 1.52(3) .
N4A C19A 1.28(3) .
N4A C23A 1.33(2) .
N5A C26A 1.31(2) .
N5A C27A 1.37(3) .
N5A C29A 1.45(3) .
C1A H1AA 0.9900 .
C1A H1AB 0.9900 .
C1A C33A 1.56(3) .
C2A H2A 0.9500 .
C2A C3A 1.35(3) .
C3A H3A 0.9500 .
C3A C4A 1.44(3) .
C4A C5A 1.43(2) .
C4A C7A 1.50(3) .
C5A H5A 0.9500 .
C5A C6A 1.37(4) .
C6A H6A 0.9500 .
C7A C8A 1.38(2) .
C7A C11A 1.36(3) .
C8A H8A 0.9500 .
C8A C9A 1.33(3) .
C9A H9A 0.9500 .
C10A H10A 0.9500 .
C10A C11A 1.37(3) .
C11A H11A 0.9500 .
C12A H12C 0.9900 .
C12A H12D 0.9900 .
C12A C13A 1.56(3) .
C13A C14A 1.35(2) .
C14A H14A 0.9500 .
C14A C15A 1.44(3) .
C15A H15A 0.9500 .
C15A C16A 1.31(3) .
C16A H16A 0.9500 .
C16A C17A 1.36(2) .
C17A C18A 1.54(3) .
C18A H18C 0.9900 .
C18A H18D 0.9900 .
C19A H19A 0.9500 .
C19A C20A 1.31(3) .
C20A H20A 0.9500 .
C20A C21A 1.29(2) .
C21A C22A 1.41(3) .
C21A C24A 1.53(3) .
C22A H22A 0.9500 .
C22A C23A 1.33(3) .
C23A H23A 0.9500 .
C24A C25A 1.35(3) .
C24A C28A 1.39(2) .
C25A H25A 0.9500 .
C25A C26A 1.38(3) .
C26A H26A 0.9500 .
C27A H27A 0.9500 .
C27A C28A 1.36(3) .
C28A H28A 0.9500 .
C29A H29C 0.9900 .
C29A H29D 0.9900 .
C29A C30A 1.58(3) .
C30A C31A 1.32(3) .
C30A C35A 1.30(4) .
C31A H31A 0.9500 .
C31A C32A 1.40(3) .
C32A H32A 0.9500 .
C32A C33A 1.40(4) .
C33A C34A 1.41(4) .
C34A H34A 0.9500 .
C34A C35A 1.38(4) .
C35A H35A 0.9500 .
P1 F1 1.577(11) .
P1 F2 1.566(10) .
P1 F3 1.65(2) .
P1 F4 1.611(16) .
P1 F5 1.56(2) .
P1 F6 1.605(15) .
P2 F7 1.677(15) .
P2 F8 1.651(15) .
P2 F9 1.576(12) .
P2 F10 1.585(15) .
P2 F11 1.584(12) .
P2 F12 1.620(16) .
P3 F13 1.543(12) .
P3 F14 1.545(14) .
P3 F15 1.641(14) .
P3 F16 1.52(2) .
P3 F17 1.591(15) .
P3 F18 1.64(2) .
P4 P4 1.57(4) 2_666
P4 F19 1.597(15) .
P4 F19 2.06(5) 2_666
P4 F20 1.595(15) .
P4 F21 1.594(15) .
P4 F21 1.43(4) 2_666
P4 F22 1.598(15) .
P4 F22 1.03(4) 2_666
P4 F23 1.596(15) .
P4 F24 1.597(15) .
F19 F20 1.58(4) 2_666
F19 F22 1.69(6) 2_666
F21 F22 0.79(5) 2_666
F21 F23 1.58(4) 2_666
F22 F24 1.57(4) 2_666
P5 F25 1.558(10) .
P5 F26 1.559(10) .
P5 F27 1.561(10) .
P5 F28 1.555(11) .
P5 F29 1.560(10) .
P5 F30 1.559(11) .
P6 F31 1.544(16) .
P6 F32 1.551(15) .
P6 F33 1.539(16) .
P6 F34 1.522(16) .
P6 F35 1.539(16) .
P6 F36 1.533(17) .
F31 F36 1.30(3) 2_676
P7 F37 1.580(13) .
P7 F38 1.585(13) .
P7 F39 1.552(14) .
P7 F40 1.591(16) .
P7 F41 1.613(13) .
P7 F42 1.555(16) .
P8 F43 1.605(9) .
P8 F44 1.614(9) .
P8 F45 1.639(17) .
P8 F46 1.561(12) .
P8 F47 1.645(17) .
P8 F48 1.630(12) .
P9 F49 1.561(14) .
P9 F50 1.554(14) .
P9 F51 1.635(18) .
P9 F52 1.622(17) .
P9 F53 1.63(2) .
P9 F54 1.587(15) .

loop_
_smtbx_masks_void_nr
_smtbx_masks_void_average_x
_smtbx_masks_void_average_y
_smtbx_masks_void_average_z
_smtbx_masks_void_volume
_smtbx_masks_void_count_electrons
1 0.000 0.500 0.500 290.1 115.7
2 0.150 0.123 0.392 7.2 0.6
3 0.183 0.815 0.912 7.2 0.2
4 0.817 0.185 0.088 7.2 0.3
5 0.850 0.877 0.608 7.2 0.7
